data_4133455
loop_
_publ_author_name
'Li, Errui'
'Jie, Kecheng'
'Zhou, Yujuan'
'Zhao, Run'
'Huang, Feihe'

_publ_section_title
;
 Post-Synthetic Modification of Nonporous Adaptive Crystals of
 Pillar[4]arene[1]quinone by Capturing Vaporized Amines.
;
_journal_issue 44
_journal_name_full 'Journal of the American Chemical Society'
_journal_page_first 15070
_journal_page_last 15079
_journal_paper_doi 10.1021/jacs.8b10192
_journal_volume 140
_journal_year 2018
_chemical_formula_moiety 'C61 H82 N2 O10, C5 N'
_chemical_formula_sum 'C66 H82 N3 O10'
_chemical_formula_weight 1077.34
_space_group_crystal_system triclinic
_space_group_IT_number 2
_space_group_name_Hall '-P 1'
_space_group_name_H-M_alt 'P -1'
_atom_sites_solution_hydrogens geom
_atom_sites_solution_primary direct
_audit_creation_date 2017-11-16
_audit_creation_method
;
Olex2 1.2
(compiled 2017.03.28 svn.r3405 for OlexSys, GUI svn.r5381)
;
_cell_angle_alpha 97.674(5)
_cell_angle_beta 99.394(5)
_cell_angle_gamma 113.819(6)
_cell_formula_units_Z 2
_cell_length_a 12.4803(8)
_cell_length_b 13.1925(9)
_cell_length_c 22.0752(12)
_cell_measurement_reflns_used 4050
_cell_measurement_temperature 150.0
_cell_measurement_theta_max 29.3453
_cell_measurement_theta_min 3.1743
_cell_volume 3199.3(4)
_computing_cell_refinement
;
CrysAlisPro, Agilent Technologies,
Version 1.171.35.11 (release 16-05-2011 CrysAlis171 .NET)
(compiled May 16 2011,17:55:39)
;
_computing_data_collection
;
CrysAlisPro, Agilent Technologies,
Version 1.171.35.11 (release 16-05-2011 CrysAlis171 .NET)
(compiled May 16 2011,17:55:39)
;
_computing_data_reduction
;
CrysAlisPro, Agilent Technologies,
Version 1.171.35.11 (release 16-05-2011 CrysAlis171 .NET)
(compiled May 16 2011,17:55:39)
;
_computing_molecular_graphics 'Olex2 (Dolomanov et al., 2009)'
_computing_publication_material 'Olex2 (Dolomanov et al., 2009)'
_computing_structure_refinement 'ShelXL (Sheldrick, 2015)'
_computing_structure_solution 'ShelXS (Sheldrick, 2008)'
_diffrn_ambient_temperature 150.0
_diffrn_detector_area_resol_mean 10.3592
_diffrn_measured_fraction_theta_full 0.993
_diffrn_measured_fraction_theta_max 0.993
_diffrn_measurement_details
;
#__ type_ start__ end____ width___ exp.time_
  1 omega  -74.00   22.00   1.0000   20.0000
omega____ theta____ kappa____ phi______ frames
    -      -11.6246  -77.0000   90.0000 96

#__ type_ start__ end____ width___ exp.time_
  2 omega  -38.00   63.00   1.0000   20.0000
omega____ theta____ kappa____ phi______ frames
    -      -11.6246   77.0000 -150.0000 101

#__ type_ start__ end____ width___ exp.time_
  3 omega  -45.00   40.00   1.0000   20.0000
omega____ theta____ kappa____ phi______ frames
    -      -11.6246   77.0000  -30.0000 85
;
_diffrn_measurement_device_type 'Xcalibur, Atlas, Gemini ultra'
_diffrn_measurement_method '\w scans'
_diffrn_orient_matrix_UB_11 -0.0280352000
_diffrn_orient_matrix_UB_12 -0.0156739000
_diffrn_orient_matrix_UB_13 -0.0326144000
_diffrn_orient_matrix_UB_21 -0.0574762000
_diffrn_orient_matrix_UB_22 -0.0194408000
_diffrn_orient_matrix_UB_23 0.0070540000
_diffrn_orient_matrix_UB_31 0.0022213000
_diffrn_orient_matrix_UB_32 0.0548431000
_diffrn_orient_matrix_UB_33 0.0012878000
_diffrn_radiation_monochromator graphite
_diffrn_radiation_type MoK\a
_diffrn_radiation_wavelength 0.71073
_diffrn_reflns_av_R_equivalents 0.0326
_diffrn_reflns_av_unetI/netI 0.0536
_diffrn_reflns_Laue_measured_fraction_full 0.993
_diffrn_reflns_Laue_measured_fraction_max 0.993
_diffrn_reflns_limit_h_max 15
_diffrn_reflns_limit_h_min -12
_diffrn_reflns_limit_k_max 15
_diffrn_reflns_limit_k_min -15
_diffrn_reflns_limit_l_max 25
_diffrn_reflns_limit_l_min -26
_diffrn_reflns_number 20196
_diffrn_reflns_point_group_measured_fraction_full 0.993
_diffrn_reflns_point_group_measured_fraction_max 0.993
_diffrn_reflns_theta_full 25.242
_diffrn_reflns_theta_max 25.349
_diffrn_reflns_theta_min 3.371
_diffrn_source 'Enhance (Mo) X-ray Source'
_exptl_absorpt_coefficient_mu 0.075
_exptl_absorpt_correction_T_max 1.00000
_exptl_absorpt_correction_T_min 0.83526
_exptl_absorpt_correction_type multi-scan
_exptl_absorpt_process_details
;
CrysAlisPro, Agilent Technologies,
Version 1.171.35.11 (release 16-05-2011 CrysAlis171 .NET)
(compiled May 16 2011,17:55:39)
Empirical absorption correction using spherical harmonics,
 implemented in SCALE3 ABSPACK scaling algorithm.
;
_exptl_crystal_colour 'dark red'
_exptl_crystal_colour_modifier dark
_exptl_crystal_colour_primary red
_exptl_crystal_density_diffrn 1.118
_exptl_crystal_description block
_exptl_crystal_F_000 1158
_exptl_crystal_size_max 0.49
_exptl_crystal_size_mid 0.43
_exptl_crystal_size_min 0.38
_refine_diff_density_max 0.723
_refine_diff_density_min -0.351
_refine_diff_density_rms 0.055
_refine_ls_extinction_method none
_refine_ls_goodness_of_fit_ref 1.035
_refine_ls_hydrogen_treatment constr
_refine_ls_matrix_type full
_refine_ls_number_parameters 726
_refine_ls_number_reflns 11621
_refine_ls_number_restraints 173
_refine_ls_restrained_S_all 1.062
_refine_ls_R_factor_all 0.1462
_refine_ls_R_factor_gt 0.0907
_refine_ls_shift/su_max 0.002
_refine_ls_shift/su_mean 0.000
_refine_ls_structure_factor_coef Fsqd
_refine_ls_weighting_details 'w=1/[\s^2^(Fo^2^)+(0.1823P)^2^+0.4120P] where P=(Fo^2^+2Fc^2^)/3'
_refine_ls_weighting_scheme calc
_refine_ls_wR_factor_gt 0.2591
_refine_ls_wR_factor_ref 0.3215
_reflns_Friedel_coverage 0.000
_reflns_number_gt 6338
_reflns_number_total 11621
_reflns_threshold_expression 'I > 2\s(I)'
_cod_data_source_file ja8b10192_si_005.cif
_cod_data_source_block 171110_ler_p5q_c5n
_cod_database_code 4133455
_shelx_shelxl_version_number 2016/6
_chemical_oxdiff_formula 'C H O N'
_shelx_space_group_comment
;
The symmetry employed for this shelxl refinement is uniquely defined
by the following loop, which should always be used as a source of
symmetry information in preference to the above space-group names.
They are only intended as comments.
;
_shelx_estimated_absorpt_t_max 0.972
_shelx_estimated_absorpt_t_min 0.964
_reflns_odcompleteness_completeness 99.53
_reflns_odcompleteness_iscentric 1
_reflns_odcompleteness_theta 26.32
_olex2_refinement_description
;
1. Fixed Uiso
 At 1.2 times of:
  All C(H) groups, All C(H,H) groups, All C(H,H,H,H) groups, All N(H) groups
 At 1.5 times of:
  All C(H,H,H) groups, All C(H,H,H,H,H,H) groups
2. Restrained distances
 C63-C62 = C64-C63 = C65-C64 = C66-C65
 1.53 with sigma of 0.02
 C62-C64
 2.53 with sigma of 0.04
 C63-C65
 2.53 with sigma of 0.04
 C64-C66
 2.53 with sigma of 0.04
 C16-C15 \\sim C17-C16
 with sigma of 0.02
3. Uiso/Uaniso restraints and constraints
C8 \\sim C9 \\sim C10 \\sim C10A \\sim C11A \\sim C11 \\sim C12: within 3.8A
with sigma of 0.01 and sigma for terminal atoms of 0.02
N3 \\sim C62 \\sim C63 \\sim C64 \\sim C65 \\sim C66: within 1.7A with sigma of
0.01 and sigma for terminal atoms of 0.02
C14 \\sim C15 \\sim C16 \\sim C17: within 3.8A with sigma of 0.04 and sigma for
terminal atoms of 0.08
4. Others
 Sof(H9BC)=Sof(H9BD)=Sof(H12D)=Sof(H12E)=Sof(H12F)=Sof(C11A)=Sof(H11C)=
 Sof(H11D)=Sof(C10A)=Sof(H10C)=Sof(H10D)=1-FVAR(1)
 Sof(H9AA)=Sof(H9AB)=Sof(H12A)=Sof(H12B)=Sof(H12C)=Sof(C10)=Sof(H10A)=
 Sof(H10B)=Sof(C11)=Sof(H11A)=Sof(H11B)=FVAR(1)
5.a Secondary CH2 refined with riding coordinates:
 C51(H51A,H51B), C1(H1A,H1B), C40(H40A,H40B), C47(H47A,H47B), C29(H29A,H29B),
 C18(H18A,H18B), C58(H58A,H58B), C38(H38A,H38B), C60(H60A,H60B), C8(H8A,H8B),
 C36(H36A,H36B), C13(H13A,H13B), C49(H49A,H49B), C14(H14A,H14B), C9(H9AA,H9AB),
 C9(H9BC,H9BD), C27(H27A,H27B), C25(H25A,H25B), C15(H15A,H15B), C10(H10A,H10B),
 C11(H11A,H11B), C16(H16A,H16B), C11A(H11C,H11D), C10A(H10C,H10D)
5.b Aromatic/amide H refined with riding coordinates:
 C53(H53), C45(H45), C42(H42), C34(H34), C31(H31), C20(H20), C23(H23),
 C56(H56), N2(H2), N1(H1)
5.c Idealised Me refined as rotating group:
 C48(H48A,H48B,H48C), C39(H39A,H39B,H39C), C59(H59A,H59B,H59C), C50(H50A,H50B,
 H50C), C37(H37A,H37B,H37C), C26(H26A,H26B,H26C), C61(H61A,H61B,H61C), C12(H12A,
 H12B,H12C), C12(H12D,H12E,H12F), C28(H28A,H28B,H28C), C17(H17A,H17B,H17C)
;
_olex2_submission_special_instructions 'No special instructions were received'

loop_
_space_group_symop_operation_xyz
'x, y, z'
'-x, -y, -z'

loop_
_atom_site_label
_atom_site_type_symbol
_atom_site_fract_x
_atom_site_fract_y
_atom_site_fract_z
_atom_site_U_iso_or_equiv
_atom_site_adp_type
_atom_site_occupancy
_atom_site_site_symmetry_order
_atom_site_calc_flag
_atom_site_refinement_flags_posn
_atom_site_refinement_flags_adp
_atom_site_refinement_flags_occupancy
_atom_site_disorder_assembly
_atom_site_disorder_group
O7 O 0.5901(2) 0.0198(2) 0.10560(10) 0.0626(6) Uani 1 1 d . . . . .
O6 O 0.4618(2) 0.6003(2) 0.13643(12) 0.0699(7) Uani 1 1 d . . . . .
O9 O 0.7001(2) 0.0537(2) 0.33685(11) 0.0740(7) Uani 1 1 d . . . . .
O8 O 0.2594(2) 0.1858(2) 0.03234(13) 0.0786(8) Uani 1 1 d . . . . .
C55 C 0.5253(3) 0.0785(3) 0.34304(14) 0.0509(8) Uani 1 1 d . . . . .
C44 C 0.4002(3) 0.0168(3) 0.10429(13) 0.0524(8) Uani 1 1 d . . . . .
C35 C 0.5250(3) 0.5485(3) 0.11031(15) 0.0550(8) Uani 1 1 d . . . . .
C33 C 0.5404(3) 0.3969(3) 0.04385(14) 0.0548(8) Uani 1 1 d . . . . .
C43 C 0.5086(3) 0.0611(3) 0.08627(13) 0.0506(7) Uani 1 1 d . . . . .
O5 O 0.7288(3) 0.3997(2) 0.03969(13) 0.0799(8) Uani 1 1 d . . . . .
C54 C 0.5889(3) 0.0416(3) 0.30696(15) 0.0542(8) Uani 1 1 d . . . . .
O10 O 0.2473(2) -0.0036(3) 0.21898(11) 0.0806(8) Uani 1 1 d . . . . .
C30 C 0.6509(3) 0.6067(3) 0.13115(15) 0.0538(8) Uani 1 1 d . . . . .
C57 C 0.3595(3) 0.0121(3) 0.24979(15) 0.0575(8) Uani 1 1 d . . . . .
C32 C 0.6657(3) 0.4540(3) 0.06408(15) 0.0568(8) Uani 1 1 d . . . . .
C22 C 0.7188(3) 0.7016(3) 0.24616(16) 0.0579(8) Uani 1 1 d . . . . .
O3 O 0.8993(2) 0.6840(3) 0.24562(13) 0.0823(8) Uani 1 1 d . . . . .
C53 C 0.5375(3) -0.0085(3) 0.24279(15) 0.0561(8) Uani 1 1 d . . . . .
H53 H 0.581294 -0.033170 0.219237 0.067 Uiso 1 1 calc R . . . .
O2 O 0.4365(3) 0.2490(2) 0.42390(15) 0.0877(9) Uani 1 1 d . . . . .
C41 C 0.4477(3) 0.1864(3) 0.03363(14) 0.0538(8) Uani 1 1 d . . . . .
C52 C 0.4251(3) -0.0227(3) 0.21341(14) 0.0540(8) Uani 1 1 d . . . . .
C46 C 0.3393(3) 0.1418(3) 0.05117(15) 0.0571(8) Uani 1 1 d . . . . .
C45 C 0.3151(3) 0.0572(3) 0.08542(15) 0.0580(8) Uani 1 1 d . . . . .
H45 H 0.241079 0.026962 0.095962 0.070 Uiso 1 1 calc R . . . .
C42 C 0.5310(3) 0.1442(3) 0.05113(14) 0.0549(8) Uani 1 1 d . . . . .
H42 H 0.603647 0.172294 0.039002 0.066 Uiso 1 1 calc R . . . .
O4 O 0.5513(3) 0.6887(2) 0.37040(13) 0.0815(8) Uani 1 1 d . . . . .
C34 C 0.4727(3) 0.4462(3) 0.06663(15) 0.0568(8) Uani 1 1 d . . . . .
H34 H 0.389127 0.409651 0.052267 0.068 Uiso 1 1 calc R . . . .
C31 C 0.7186(3) 0.5576(3) 0.10646(16) 0.0600(9) Uani 1 1 d . . . . .
H31 H 0.802294 0.595743 0.118862 0.072 Uiso 1 1 calc R . . . .
C5 C 0.6938(3) 0.5098(3) 0.43289(15) 0.0584(8) Uani 1 1 d . . . . .
C2 C 0.6304(3) 0.2666(3) 0.42504(14) 0.0548(8) Uani 1 1 d . . . . .
C19 C 0.7280(3) 0.6625(3) 0.36927(15) 0.0584(8) Uani 1 1 d . . . . .
C24 C 0.6388(3) 0.6860(3) 0.33954(17) 0.0613(9) Uani 1 1 d . . . . .
C21 C 0.8131(3) 0.6821(3) 0.27828(16) 0.0604(9) Uani 1 1 d . . . . .
C20 C 0.8160(3) 0.6614(3) 0.33831(16) 0.0631(9) Uani 1 1 d . . . . .
H20 H 0.877906 0.646396 0.358195 0.076 Uiso 1 1 calc R . . . .
C51 C 0.3737(3) -0.0732(3) 0.14292(14) 0.0597(8) Uani 1 1 d . . . . .
H51A H 0.407629 -0.124432 0.129658 0.072 Uiso 1 1 calc R . . . .
H51B H 0.287012 -0.117239 0.134932 0.072 Uiso 1 1 calc R . . . .
C23 C 0.6330(3) 0.7031(3) 0.27816(15) 0.0596(9) Uani 1 1 d . . . . .
H23 H 0.569434 0.715905 0.258283 0.071 Uiso 1 1 calc R . . . .
C6 C 0.5744(3) 0.4338(3) 0.42268(15) 0.0586(9) Uani 1 1 d . . . . .
C3 C 0.7489(3) 0.3437(3) 0.44038(15) 0.0574(8) Uani 1 1 d . . . . .
C1 C 0.5790(3) 0.1378(3) 0.41260(14) 0.0556(8) Uani 1 1 d . . . . .
H1A H 0.516840 0.110036 0.435529 0.067 Uiso 1 1 calc R . . . .
H1B H 0.642609 0.117189 0.428969 0.067 Uiso 1 1 calc R . . . .
C40 C 0.4780(3) 0.2807(3) -0.00165(15) 0.0634(9) Uani 1 1 d . . . . .
H40A H 0.404543 0.273864 -0.028526 0.076 Uiso 1 1 calc R . . . .
H40B H 0.530488 0.274044 -0.028253 0.076 Uiso 1 1 calc R . . . .
C56 C 0.4106(3) 0.0610(3) 0.31400(15) 0.0588(8) Uani 1 1 d . . . . .
H56 H 0.365555 0.082536 0.338044 0.071 Uiso 1 1 calc R . . . .
C47 C 0.7022(3) 0.0632(3) 0.08853(17) 0.0678(9) Uani 1 1 d . . . . .
H47A H 0.745357 0.144496 0.105502 0.081 Uiso 1 1 calc R . . . .
H47B H 0.688838 0.049614 0.043053 0.081 Uiso 1 1 calc R . . . .
N2 N 0.4851(3) 0.4655(3) 0.41228(15) 0.0720(8) Uani 1 1 d . . . . .
H2 H 0.508398 0.535884 0.411029 0.086 Uiso 1 1 calc R . . . .
O1 O 0.8934(2) 0.5353(2) 0.45656(15) 0.0899(9) Uani 1 1 d . . . . .
C7 C 0.5413(3) 0.3098(3) 0.42379(15) 0.0597(9) Uani 1 1 d . . . . .
C29 C 0.7101(3) 0.7180(3) 0.17921(16) 0.0653(9) Uani 1 1 d . . . . .
H29A H 0.664119 0.761250 0.171717 0.078 Uiso 1 1 calc R . . . .
H29B H 0.790541 0.761694 0.174002 0.078 Uiso 1 1 calc R . . . .
C4 C 0.7845(3) 0.4707(3) 0.44441(16) 0.0644(9) Uani 1 1 d . . . . .
C18 C 0.7335(4) 0.6353(3) 0.43455(16) 0.0653(9) Uani 1 1 d . . . . .
H18A H 0.815572 0.677597 0.459863 0.078 Uiso 1 1 calc R . . . .
H18B H 0.682399 0.660514 0.454763 0.078 Uiso 1 1 calc R . . . .
N1 N 0.8497(3) 0.3294(3) 0.45579(15) 0.0753(9) Uani 1 1 d . . . . .
H1 H 0.915395 0.386970 0.456352 0.090 Uiso 1 1 calc R . . . .
C58 C 0.7681(4) 0.0158(4) 0.30159(19) 0.0828(12) Uani 1 1 d . . . . .
H58A H 0.796255 0.065312 0.273135 0.099 Uiso 1 1 calc R . . . .
H58B H 0.717319 -0.060485 0.276616 0.099 Uiso 1 1 calc R . . . .
C48 C 0.7748(4) 0.0052(4) 0.1142(2) 0.0867(12) Uani 1 1 d . . . . .
H48A H 0.732229 -0.075006 0.096678 0.130 Uiso 1 1 calc GR . . . .
H48B H 0.787560 0.018885 0.159202 0.130 Uiso 1 1 calc GR . . . .
H48C H 0.851315 0.034557 0.103250 0.130 Uiso 1 1 calc GR . . . .
C38 C 0.3336(4) 0.5448(4) 0.1170(2) 0.0839(12) Uani 1 1 d . . . . .
H38A H 0.303973 0.467145 0.122349 0.101 Uiso 1 1 calc R . . . .
H38B H 0.307044 0.543458 0.072960 0.101 Uiso 1 1 calc R . . . .
C60 C 0.1755(4) 0.0288(5) 0.2534(2) 0.0954(14) Uani 1 1 d . . . . .
H60A H 0.217218 0.109176 0.273056 0.115 Uiso 1 1 calc R . . . .
H60B H 0.158704 -0.013692 0.286078 0.115 Uiso 1 1 calc R . . . .
C8 C 0.8653(4) 0.2322(4) 0.4716(2) 0.0865(11) Uani 1 1 d . U . . .
H8A H 0.948129 0.245126 0.473602 0.104 Uiso 1 1 calc R . . . .
H8B H 0.813611 0.165503 0.438464 0.104 Uiso 1 1 calc R . . . .
C36 C 0.8552(5) 0.4494(5) 0.0609(3) 0.1034(15) Uani 1 1 d . . . . .
H36A H 0.878264 0.458936 0.106211 0.124 Uiso 1 1 calc R . . . .
H36B H 0.890558 0.523327 0.050687 0.124 Uiso 1 1 calc R . . . .
C39 C 0.2870(5) 0.6095(5) 0.1568(3) 0.1194(19) Uani 1 1 d . . . . .
H39A H 0.200512 0.575001 0.144295 0.179 Uiso 1 1 calc GR . . . .
H39B H 0.318052 0.686510 0.151666 0.179 Uiso 1 1 calc GR . . . .
H39C H 0.312451 0.608908 0.200147 0.179 Uiso 1 1 calc GR . . . .
C13 C 0.3537(4) 0.4006(5) 0.4026(3) 0.0966(14) Uani 1 1 d . . . . .
H13A H 0.324546 0.335602 0.367752 0.116 Uiso 1 1 calc R . . . .
H13B H 0.336535 0.372507 0.440016 0.116 Uiso 1 1 calc R . . . .
C59 C 0.8720(5) 0.0164(6) 0.3446(2) 0.1136(18) Uani 1 1 d . . . . .
H59A H 0.907213 -0.024010 0.321705 0.170 Uiso 1 1 calc GR . . . .
H59B H 0.845642 -0.019673 0.377854 0.170 Uiso 1 1 calc GR . . . .
H59C H 0.931016 0.093439 0.362122 0.170 Uiso 1 1 calc GR . . . .
C50 C 0.0760(5) 0.1986(6) 0.0111(4) 0.150(3) Uani 1 1 d . . . . .
H50A H 0.070949 0.185992 -0.033314 0.224 Uiso 1 1 calc GR . . . .
H50B H 0.117102 0.278651 0.029317 0.224 Uiso 1 1 calc GR . . . .
H50C H -0.003786 0.168661 0.018178 0.224 Uiso 1 1 calc GR . . . .
C49 C 0.1446(4) 0.1399(5) 0.0412(3) 0.1115(17) Uani 1 1 d . . . . .
H49A H 0.147435 0.149771 0.085845 0.134 Uiso 1 1 calc R . . . .
H49B H 0.104651 0.059134 0.022321 0.134 Uiso 1 1 calc R . . . .
C37 C 0.8972(5) 0.3713(5) 0.0286(3) 0.135(2) Uani 1 1 d . . . . .
H37A H 0.869940 0.359337 -0.016184 0.202 Uiso 1 1 calc GR . . . .
H37B H 0.865018 0.299866 0.040899 0.202 Uiso 1 1 calc GR . . . .
H37C H 0.983714 0.404171 0.040060 0.202 Uiso 1 1 calc GR . . . .
C14 C 0.2904(6) 0.4688(7) 0.3895(4) 0.157(3) Uani 1 1 d . U . . .
H14A H 0.308813 0.497382 0.352416 0.188 Uiso 1 1 calc R . . . .
H14B H 0.320144 0.533681 0.424523 0.188 Uiso 1 1 calc R . . . .
C26 C 1.0865(5) 0.6940(6) 0.2322(3) 0.132(2) Uani 1 1 d . . . . .
H26A H 1.049463 0.628157 0.198073 0.198 Uiso 1 1 calc GR . . . .
H26B H 1.161926 0.699187 0.254568 0.198 Uiso 1 1 calc GR . . . .
H26C H 1.100556 0.760839 0.215747 0.198 Uiso 1 1 calc GR . . . .
C9 C 0.8358(5) 0.2091(4) 0.5339(2) 0.1037(14) Uani 1 1 d . U . . .
H9AA H 0.776448 0.236836 0.540325 0.124 Uiso 0.506(9) 1 calc R . P A 1
H9AB H 0.908372 0.256004 0.566698 0.124 Uiso 0.506(9) 1 calc R . P A 1
H9BC H 0.749718 0.180669 0.530579 0.124 Uiso 0.494(9) 1 calc R . P A 2
H9BD H 0.877712 0.277721 0.566935 0.124 Uiso 0.494(9) 1 calc R . P A 2
C27 C 0.5139(7) 0.7744(6) 0.3662(3) 0.144(3) Uani 1 1 d . . . . .
H27A H 0.584426 0.844339 0.369117 0.172 Uiso 1 1 calc R . . . .
H27B H 0.461277 0.755543 0.324816 0.172 Uiso 1 1 calc R . . . .
C61 C 0.0602(5) 0.0036(7) 0.2075(3) 0.139(2) Uani 1 1 d . . . . .
H61A H 0.077767 0.025371 0.169212 0.209 Uiso 1 1 calc GR . . . .
H61B H 0.021031 0.045469 0.225347 0.209 Uiso 1 1 calc GR . . . .
H61C H 0.008002 -0.076293 0.198745 0.209 Uiso 1 1 calc GR . . . .
C12 C 0.8333(5) -0.0805(4) 0.5503(3) 0.1191(15) Uani 1 1 d . U . . .
H12A H 0.806425 -0.092554 0.588179 0.179 Uiso 0.506(9) 1 calc GR . P A 1
H12B H 0.895822 -0.104843 0.548673 0.179 Uiso 0.506(9) 1 calc GR . P A 1
H12C H 0.766880 -0.123285 0.514439 0.179 Uiso 0.506(9) 1 calc GR . P A 1
H12D H 0.906456 -0.070955 0.537899 0.179 Uiso 0.494(9) 1 calc GR . P A 2
H12E H 0.772367 -0.156461 0.532213 0.179 Uiso 0.494(9) 1 calc GR . P A 2
H12F H 0.848047 -0.067062 0.595359 0.179 Uiso 0.494(9) 1 calc GR . P A 2
C28 C 0.4542(7) 0.7952(6) 0.4106(3) 0.139(2) Uani 1 1 d . . . . .
H28A H 0.395082 0.818189 0.391789 0.209 Uiso 1 1 calc GR . . . .
H28B H 0.511192 0.854594 0.445406 0.209 Uiso 1 1 calc GR . . . .
H28C H 0.414849 0.727339 0.425219 0.209 Uiso 1 1 calc GR . . . .
C25 C 1.0043(5) 0.6841(6) 0.2763(3) 0.1187(19) Uani 1 1 d . . . . .
H25A H 0.986175 0.614365 0.291084 0.142 Uiso 1 1 calc R . . . .
H25B H 1.044107 0.747426 0.312507 0.142 Uiso 1 1 calc R . . . .
C15 C 0.1500(8) 0.4038(8) 0.3785(4) 0.179(3) Uiso 1 1 d D U . . .
H15A H 0.132557 0.364398 0.412321 0.215 Uiso 1 1 calc R . . B .
H15B H 0.117691 0.459427 0.381495 0.215 Uiso 1 1 calc R . . B .
C10 C 0.7877(12) 0.0860(11) 0.5459(6) 0.107(2) Uani 0.506(9) 1 d . U P A 1
H10A H 0.761471 0.085137 0.584942 0.129 Uiso 0.506(9) 1 calc R . P A 1
H10B H 0.718897 0.034838 0.511962 0.129 Uiso 0.506(9) 1 calc R . P A 1
C11 C 0.8831(11) 0.0473(10) 0.5497(6) 0.111(2) Uani 0.506(9) 1 d . U P A 1
H11A H 0.945937 0.090915 0.587637 0.134 Uiso 0.506(9) 1 calc R . P A 1
H11B H 0.918652 0.060636 0.513870 0.134 Uiso 0.506(9) 1 calc R . P A 1
C16 C 0.0860(14) 0.3213(15) 0.3185(8) 0.309(7) Uiso 1 1 d D U . C 1
H16A H 0.001017 0.284854 0.318152 0.371 Uiso 1 1 calc R . . C 1
H16B H 0.114778 0.262963 0.316741 0.371 Uiso 1 1 calc R . . C 1
C63 C 0.579(2) 0.3222(16) 0.2180(7) 0.314(6) Uani 1 1 d D U . . .
C65 C 0.415(2) 0.3909(16) 0.2370(8) 0.342(7) Uani 1 1 d D U . . .
N3 N 0.7661(16) 0.3157(15) 0.2205(7) 0.361(7) Uani 1 1 d . U . . .
C66 C 0.3392(18) 0.2919(15) 0.1965(8) 0.316(7) Uani 1 1 d D U . . .
C64 C 0.5189(19) 0.3611(16) 0.2532(8) 0.323(7) Uani 1 1 d D U . . .
C62 C 0.700(2) 0.3422(15) 0.2620(7) 0.320(7) Uani 1 1 d D U . . .
C11A C 0.7876(12) 0.0101(11) 0.5255(6) 0.116(2) Uani 0.494(9) 1 d . U P A 2
H11C H 0.765602 -0.006974 0.479813 0.140 Uiso 0.494(9) 1 calc R . P A 2
H11D H 0.717502 0.005538 0.540690 0.140 Uiso 0.494(9) 1 calc R . P A 2
C10A C 0.8804(12) 0.1166(10) 0.5480(6) 0.110(2) Uani 0.494(9) 1 d . U P A 2
H10C H 0.946218 0.123646 0.528171 0.132 Uiso 0.494(9) 1 calc R . P A 2
H10D H 0.910071 0.128612 0.593042 0.132 Uiso 0.494(9) 1 calc R . P A 2
C17 C 0.0982(19) 0.368(2) 0.2592(11) 0.406(11) Uiso 1 1 d D U . C 1
H17A H 0.082665 0.433757 0.263165 0.609 Uiso 1 1 calc GR . . C 1
H17B H 0.041162 0.310916 0.223447 0.609 Uiso 1 1 calc GR . . C 1
H17C H 0.178493 0.388420 0.253705 0.609 Uiso 1 1 calc GR . . C 1

loop_
_atom_site_aniso_label
_atom_site_aniso_U_11
_atom_site_aniso_U_22
_atom_site_aniso_U_33
_atom_site_aniso_U_23
_atom_site_aniso_U_13
_atom_site_aniso_U_12
O7 0.0666(16) 0.0684(15) 0.0590(13) 0.0208(12) 0.0123(11) 0.0345(13)
O6 0.0729(18) 0.0693(16) 0.0809(16) 0.0185(13) 0.0260(13) 0.0406(14)
O9 0.0728(17) 0.0949(19) 0.0521(13) 0.0041(13) -0.0003(12) 0.0439(15)
O8 0.0721(18) 0.0906(19) 0.0866(18) 0.0330(16) 0.0151(14) 0.0463(16)
C55 0.058(2) 0.0436(17) 0.0446(16) 0.0125(14) 0.0092(14) 0.0159(15)
C44 0.061(2) 0.0461(17) 0.0386(15) 0.0014(13) 0.0040(14) 0.0177(16)
C35 0.070(2) 0.057(2) 0.0504(17) 0.0240(16) 0.0198(16) 0.0346(19)
C33 0.073(2) 0.061(2) 0.0404(15) 0.0236(15) 0.0158(15) 0.0341(19)
C43 0.058(2) 0.0493(18) 0.0402(15) 0.0051(14) 0.0035(14) 0.0237(16)
O5 0.079(2) 0.0884(19) 0.0844(18) 0.0112(15) 0.0320(15) 0.0465(17)
C54 0.058(2) 0.0484(18) 0.0511(17) 0.0138(15) 0.0054(15) 0.0197(16)
O10 0.0544(16) 0.117(2) 0.0587(14) 0.0115(15) 0.0056(12) 0.0310(16)
C30 0.064(2) 0.0532(19) 0.0515(17) 0.0241(15) 0.0183(16) 0.0274(17)
C57 0.052(2) 0.059(2) 0.0506(18) 0.0126(16) 0.0052(15) 0.0157(17)
C32 0.068(2) 0.062(2) 0.0503(18) 0.0220(17) 0.0198(16) 0.0338(19)
C22 0.067(2) 0.0428(17) 0.0615(19) 0.0111(15) 0.0168(17) 0.0206(16)
O3 0.0685(18) 0.107(2) 0.0808(17) 0.0221(16) 0.0248(14) 0.0442(17)
C53 0.066(2) 0.0491(18) 0.0508(17) 0.0110(15) 0.0094(16) 0.0239(17)
O2 0.0693(19) 0.0690(18) 0.125(2) 0.0264(17) 0.0363(17) 0.0245(15)
C41 0.065(2) 0.0536(19) 0.0421(16) 0.0075(14) 0.0093(15) 0.0275(17)
C52 0.061(2) 0.0433(17) 0.0466(16) 0.0132(14) 0.0069(15) 0.0133(16)
C46 0.064(2) 0.059(2) 0.0487(17) 0.0092(16) 0.0058(15) 0.0318(18)
C45 0.056(2) 0.059(2) 0.0502(17) 0.0054(16) 0.0087(15) 0.0201(17)
C42 0.061(2) 0.056(2) 0.0436(16) 0.0047(15) 0.0126(14) 0.0234(17)
O4 0.110(2) 0.0858(19) 0.0847(18) 0.0376(15) 0.0508(16) 0.0619(18)
C34 0.065(2) 0.062(2) 0.0504(17) 0.0238(17) 0.0130(16) 0.0314(18)
C31 0.062(2) 0.063(2) 0.062(2) 0.0251(18) 0.0223(17) 0.0273(19)
C5 0.069(2) 0.0512(19) 0.0484(17) 0.0128(15) 0.0090(16) 0.0208(18)
C2 0.060(2) 0.0540(19) 0.0421(16) 0.0129(14) 0.0068(14) 0.0178(17)
C19 0.072(2) 0.0416(17) 0.0553(18) 0.0076(15) 0.0102(17) 0.0212(17)
C24 0.072(2) 0.0483(19) 0.067(2) 0.0123(16) 0.0215(18) 0.0270(18)
C21 0.061(2) 0.054(2) 0.064(2) 0.0106(17) 0.0169(17) 0.0220(17)
C20 0.064(2) 0.055(2) 0.062(2) 0.0089(17) 0.0036(17) 0.0236(18)
C51 0.067(2) 0.0498(18) 0.0476(17) 0.0073(15) -0.0001(15) 0.0166(17)
C23 0.073(2) 0.0512(19) 0.0577(19) 0.0167(16) 0.0156(17) 0.0288(18)
C6 0.073(2) 0.059(2) 0.0455(17) 0.0120(15) 0.0141(16) 0.030(2)
C3 0.060(2) 0.055(2) 0.0515(18) 0.0143(15) 0.0057(15) 0.0206(17)
C1 0.062(2) 0.0486(18) 0.0514(17) 0.0161(15) 0.0092(15) 0.0189(16)
C40 0.080(2) 0.070(2) 0.0458(17) 0.0194(17) 0.0143(16) 0.036(2)
C56 0.060(2) 0.063(2) 0.0510(18) 0.0147(16) 0.0167(16) 0.0220(18)
C47 0.068(2) 0.077(2) 0.061(2) 0.0134(19) 0.0137(18) 0.036(2)
N2 0.073(2) 0.068(2) 0.076(2) 0.0198(16) 0.0180(16) 0.0309(18)
O1 0.0608(18) 0.0613(16) 0.122(2) 0.0267(16) -0.0037(15) 0.0088(14)
C7 0.058(2) 0.060(2) 0.0548(19) 0.0142(16) 0.0133(16) 0.0187(18)
C29 0.076(2) 0.054(2) 0.070(2) 0.0258(18) 0.0231(18) 0.0267(19)
C4 0.063(2) 0.059(2) 0.059(2) 0.0158(17) 0.0025(17) 0.019(2)
C18 0.077(2) 0.0487(19) 0.0583(19) 0.0066(16) 0.0076(17) 0.0202(18)
N1 0.0589(19) 0.068(2) 0.087(2) 0.0199(17) 0.0009(16) 0.0211(16)
C58 0.079(3) 0.102(3) 0.067(2) 0.007(2) 0.011(2) 0.045(3)
C48 0.082(3) 0.109(3) 0.077(3) 0.016(2) 0.010(2) 0.054(3)
C38 0.081(3) 0.092(3) 0.101(3) 0.031(3) 0.036(2) 0.051(3)
C60 0.072(3) 0.144(4) 0.075(3) 0.025(3) 0.020(2) 0.050(3)
C8 0.087(3) 0.075(2) 0.096(3) 0.017(2) -0.004(2) 0.044(2)
C36 0.088(4) 0.109(4) 0.134(4) 0.019(3) 0.048(3) 0.057(3)
C39 0.110(4) 0.112(4) 0.165(5) 0.027(4) 0.062(4) 0.066(4)
C13 0.096(4) 0.103(3) 0.114(4) 0.044(3) 0.042(3) 0.054(3)
C59 0.089(3) 0.165(5) 0.096(3) 0.006(3) 0.007(3) 0.078(4)
C50 0.083(4) 0.135(5) 0.255(8) 0.073(5) 0.027(4) 0.067(4)
C49 0.071(3) 0.111(4) 0.168(5) 0.049(4) 0.028(3) 0.048(3)
C37 0.104(4) 0.128(5) 0.199(7) 0.032(5) 0.068(4) 0.066(4)
C14 0.101(4) 0.173(6) 0.207(7) 0.080(6) 0.038(4) 0.057(5)
C26 0.091(4) 0.178(6) 0.140(5) 0.020(4) 0.049(4) 0.068(4)
C9 0.120(3) 0.086(3) 0.092(3) 0.024(2) -0.010(2) 0.045(2)
C27 0.197(7) 0.153(5) 0.188(6) 0.095(5) 0.131(6) 0.133(6)
C61 0.075(3) 0.243(8) 0.107(4) 0.042(5) 0.021(3) 0.076(4)
C12 0.120(3) 0.080(3) 0.153(4) 0.027(3) 0.020(3) 0.044(3)
C28 0.178(6) 0.135(5) 0.161(5) 0.048(4) 0.089(5) 0.100(5)
C25 0.079(3) 0.177(6) 0.103(4) 0.008(4) 0.020(3) 0.066(4)
C10 0.108(4) 0.087(4) 0.121(4) 0.026(3) 0.008(4) 0.044(4)
C11 0.111(4) 0.083(4) 0.131(4) 0.016(4) -0.010(4) 0.050(4)
C63 0.469(16) 0.252(10) 0.190(10) 0.039(9) 0.087(9) 0.126(11)
C65 0.486(17) 0.276(12) 0.204(10) 0.074(9) 0.066(11) 0.108(12)
N3 0.378(16) 0.333(14) 0.252(12) -0.062(11) 0.031(10) 0.094(12)
C66 0.461(19) 0.229(13) 0.237(13) 0.034(10) 0.121(12) 0.122(13)
C64 0.489(17) 0.248(10) 0.203(10) 0.055(8) 0.071(10) 0.135(11)
C62 0.483(17) 0.245(10) 0.177(10) 0.052(9) 0.063(9) 0.110(11)
C11A 0.112(4) 0.090(4) 0.128(4) 0.015(4) -0.003(4) 0.040(4)
C10A 0.111(4) 0.082(4) 0.130(4) 0.040(4) 0.000(4) 0.040(4)

loop_
_atom_type_symbol
_atom_type_description
_atom_type_scat_dispersion_real
_atom_type_scat_dispersion_imag
_atom_type_scat_source
C C 0.0033 0.0016 'International Tables Vol C Tables 4.2.6.8 and 6.1.1.4'
H H 0.0000 0.0000 'International Tables Vol C Tables 4.2.6.8 and 6.1.1.4'
N N 0.0061 0.0033 'International Tables Vol C Tables 4.2.6.8 and 6.1.1.4'
O O 0.0106 0.0060 'International Tables Vol C Tables 4.2.6.8 and 6.1.1.4'

loop_
_geom_angle_atom_site_label_1
_geom_angle_atom_site_label_2
_geom_angle_atom_site_label_3
_geom_angle
C43 O7 C47 118.5(2)
C35 O6 C38 117.7(3)
C54 O9 C58 119.3(3)
C49 O8 C46 121.0(3)
C54 C55 C1 121.9(3)
C56 C55 C54 117.7(3)
C56 C55 C1 120.3(3)
C43 C44 C45 118.1(3)
C43 C44 C51 121.4(3)
C45 C44 C51 120.5(3)
O6 C35 C30 115.4(3)
O6 C35 C34 124.6(3)
C34 C35 C30 120.0(3)
C32 C33 C40 121.4(3)
C34 C33 C32 118.7(3)
C34 C33 C40 119.9(3)
O7 C43 C44 116.6(3)
O7 C43 C42 123.2(3)
C44 C43 C42 120.2(3)
C32 O5 C36 118.8(3)
O9 C54 C55 117.5(3)
O9 C54 C53 122.7(3)
C55 C54 C53 119.8(3)
C57 O10 C60 119.3(3)
C35 C30 C29 121.0(3)
C31 C30 C35 117.5(3)
C31 C30 C29 121.5(3)
O10 C57 C52 116.4(3)
O10 C57 C56 124.2(3)
C52 C57 C56 119.4(3)
O5 C32 C33 115.9(3)
C31 C32 C33 119.6(3)
C31 C32 O5 124.5(3)
C21 C22 C29 121.7(3)
C23 C22 C21 116.8(3)
C23 C22 C29 121.5(3)
C25 O3 C21 119.7(3)
C54 C53 H53 118.8
C52 C53 C54 122.5(3)
C52 C53 H53 118.8
C46 C41 C42 118.1(3)
C46 C41 C40 121.7(3)
C42 C41 C40 120.1(3)
C57 C52 C51 120.8(3)
C53 C52 C57 118.0(3)
C53 C52 C51 121.2(3)
O8 C46 C41 115.9(3)
O8 C46 C45 123.5(3)
C41 C46 C45 120.6(3)
C44 C45 H45 119.4
C46 C45 C44 121.2(3)
C46 C45 H45 119.4
C43 C42 C41 121.7(3)
C43 C42 H42 119.1
C41 C42 H42 119.1
C24 O4 C27 118.6(3)
C35 C34 H34 119.0
C33 C34 C35 121.9(3)
C33 C34 H34 119.0
C30 C31 H31 118.9
C32 C31 C30 122.2(3)
C32 C31 H31 118.9
C6 C5 C4 119.2(3)
C6 C5 C18 122.6(3)
C4 C5 C18 118.1(3)
C3 C2 C1 127.9(3)
C3 C2 C7 117.7(3)
C7 C2 C1 114.3(3)
C24 C19 C20 118.4(3)
C24 C19 C18 122.7(3)
C20 C19 C18 118.9(3)
O4 C24 C23 120.5(3)
C19 C24 O4 118.9(3)
C19 C24 C23 120.6(3)
O3 C21 C22 115.4(3)
O3 C21 C20 123.7(3)
C20 C21 C22 120.8(3)
C19 C20 H20 119.4
C21 C20 C19 121.2(3)
C21 C20 H20 119.4
C44 C51 C52 112.5(3)
C44 C51 H51A 109.1
C44 C51 H51B 109.1
C52 C51 H51A 109.1
C52 C51 H51B 109.1
H51A C51 H51B 107.8
C22 C23 C24 122.0(3)
C22 C23 H23 119.0
C24 C23 H23 119.0
C5 C6 C7 119.9(3)
N2 C6 C5 122.1(3)
N2 C6 C7 118.0(3)
C2 C3 C4 120.8(3)
N1 C3 C2 130.5(3)
N1 C3 C4 108.7(3)
C55 C1 H1A 108.7
C55 C1 H1B 108.7
C2 C1 C55 114.1(2)
C2 C1 H1A 108.7
C2 C1 H1B 108.7
H1A C1 H1B 107.6
C33 C40 H40A 109.4
C33 C40 H40B 109.4
C41 C40 C33 111.0(2)
C41 C40 H40A 109.4
C41 C40 H40B 109.4
H40A C40 H40B 108.0
C55 C56 C57 122.6(3)
C55 C56 H56 118.7
C57 C56 H56 118.7
O7 C47 H47A 109.9
O7 C47 H47B 109.9
O7 C47 C48 108.8(3)
H47A C47 H47B 108.3
C48 C47 H47A 109.9
C48 C47 H47B 109.9
C6 N2 H2 114.4
C6 N2 C13 131.2(3)
C13 N2 H2 114.4
O2 C7 C2 121.8(3)
O2 C7 C6 117.5(3)
C2 C7 C6 120.7(3)
C30 C29 C22 112.5(2)
C30 C29 H29A 109.1
C30 C29 H29B 109.1
C22 C29 H29A 109.1
C22 C29 H29B 109.1
H29A C29 H29B 107.8
C5 C4 C3 120.1(3)
O1 C4 C5 122.5(3)
O1 C4 C3 117.4(3)
C5 C18 C19 113.2(3)
C5 C18 H18A 108.9
C5 C18 H18B 108.9
C19 C18 H18A 108.9
C19 C18 H18B 108.9
H18A C18 H18B 107.7
C3 N1 H1 114.9
C3 N1 C8 130.1(3)
C8 N1 H1 114.9
O9 C58 H58A 109.7
O9 C58 H58B 109.7
O9 C58 C59 109.9(3)
H58A C58 H58B 108.2
C59 C58 H58A 109.7
C59 C58 H58B 109.7
C47 C48 H48A 109.5
C47 C48 H48B 109.5
C47 C48 H48C 109.5
H48A C48 H48B 109.5
H48A C48 H48C 109.5
H48B C48 H48C 109.5
O6 C38 H38A 110.2
O6 C38 H38B 110.2
O6 C38 C39 107.4(4)
H38A C38 H38B 108.5
C39 C38 H38A 110.2
C39 C38 H38B 110.2
O10 C60 H60A 110.3
O10 C60 H60B 110.3
O10 C60 C61 107.2(4)
H60A C60 H60B 108.5
C61 C60 H60A 110.3
C61 C60 H60B 110.3
N1 C8 H8A 109.0
N1 C8 H8B 109.0
N1 C8 C9 113.0(4)
H8A C8 H8B 107.8
C9 C8 H8A 109.0
C9 C8 H8B 109.0
O5 C36 H36A 110.4
O5 C36 H36B 110.4
O5 C36 C37 106.8(5)
H36A C36 H36B 108.6
C37 C36 H36A 110.4
C37 C36 H36B 110.4
C38 C39 H39A 109.5
C38 C39 H39B 109.5
C38 C39 H39C 109.5
H39A C39 H39B 109.5
H39A C39 H39C 109.5
H39B C39 H39C 109.5
N2 C13 H13A 109.2
N2 C13 H13B 109.2
H13A C13 H13B 107.9
C14 C13 N2 112.1(5)
C14 C13 H13A 109.2
C14 C13 H13B 109.2
C58 C59 H59A 109.5
C58 C59 H59B 109.5
C58 C59 H59C 109.5
H59A C59 H59B 109.5
H59A C59 H59C 109.5
H59B C59 H59C 109.5
H50A C50 H50B 109.5
H50A C50 H50C 109.5
H50B C50 H50C 109.5
C49 C50 H50A 109.5
C49 C50 H50B 109.5
C49 C50 H50C 109.5
O8 C49 C50 108.8(4)
O8 C49 H49A 109.9
O8 C49 H49B 109.9
C50 C49 H49A 109.9
C50 C49 H49B 109.9
H49A C49 H49B 108.3
C36 C37 H37A 109.5
C36 C37 H37B 109.5
C36 C37 H37C 109.5
H37A C37 H37B 109.5
H37A C37 H37C 109.5
H37B C37 H37C 109.5
C13 C14 H14A 108.7
C13 C14 H14B 108.7
C13 C14 C15 114.3(7)
H14A C14 H14B 107.6
C15 C14 H14A 108.7
C15 C14 H14B 108.7
H26A C26 H26B 109.5
H26A C26 H26C 109.5
H26B C26 H26C 109.5
C25 C26 H26A 109.5
C25 C26 H26B 109.5
C25 C26 H26C 109.5
C8 C9 H9AA 107.1
C8 C9 H9AB 107.1
C8 C9 H9BC 110.8
C8 C9 H9BD 110.8
C8 C9 C10 121.0(6)
C8 C9 C10A 104.8(6)
H9AA C9 H9AB 106.8
H9BC C9 H9BD 108.9
C10 C9 H9AA 107.1
C10 C9 H9AB 107.1
C10A C9 H9BC 110.8
C10A C9 H9BD 110.8
O4 C27 H27A 108.0
O4 C27 H27B 108.0
H27A C27 H27B 107.3
C28 C27 O4 117.1(5)
C28 C27 H27A 108.0
C28 C27 H27B 108.0
C60 C61 H61A 109.5
C60 C61 H61B 109.5
C60 C61 H61C 109.5
H61A C61 H61B 109.5
H61A C61 H61C 109.5
H61B C61 H61C 109.5
H12A C12 H12B 109.5
H12A C12 H12C 109.5
H12B C12 H12C 109.5
H12D C12 H12E 109.5
H12D C12 H12F 109.5
H12E C12 H12F 109.5
C11 C12 H12A 109.5
C11 C12 H12B 109.5
C11 C12 H12C 109.5
C11A C12 H12D 109.5
C11A C12 H12E 109.5
C11A C12 H12F 109.5
C27 C28 H28A 109.5
C27 C28 H28B 109.5
C27 C28 H28C 109.5
H28A C28 H28B 109.5
H28A C28 H28C 109.5
H28B C28 H28C 109.5
O3 C25 C26 109.8(4)
O3 C25 H25A 109.7
O3 C25 H25B 109.7
C26 C25 H25A 109.7
C26 C25 H25B 109.7
H25A C25 H25B 108.2
C14 C15 H15A 108.2
C14 C15 H15B 108.2
H15A C15 H15B 107.4
C16 C15 C14 116.2(10)
C16 C15 H15A 108.2
C16 C15 H15B 108.2
C9 C10 H10A 109.7
C9 C10 H10B 109.7
H10A C10 H10B 108.2
C11 C10 C9 110.0(10)
C11 C10 H10A 109.7
C11 C10 H10B 109.7
C12 C11 H11A 109.3
C12 C11 H11B 109.3
C10 C11 C12 111.4(10)
C10 C11 H11A 109.3
C10 C11 H11B 109.3
H11A C11 H11B 108.0
C15 C16 H16A 108.2
C15 C16 H16B 108.2
C15 C16 C17 116.3(17)
H16A C16 H16B 107.4
C17 C16 H16A 108.2
C17 C16 H16B 108.2
C64 C63 C62 107.7(15)
C66 C65 C64 96.6(15)
C63 C64 C65 133.1(17)
N3 C62 C63 104.7(14)
C12 C11A H11C 110.2
C12 C11A H11D 110.2
H11C C11A H11D 108.5
C10A C11A C12 107.8(10)
C10A C11A H11C 110.2
C10A C11A H11D 110.2
C9 C10A H10C 109.6
C9 C10A H10D 109.6
C11A C10A C9 110.1(10)
C11A C10A H10C 109.6
C11A C10A H10D 109.6
H10C C10A H10D 108.2
C16 C17 H17A 109.5
C16 C17 H17B 109.5
C16 C17 H17C 109.5
H17A C17 H17B 109.5
H17A C17 H17C 109.5
H17B C17 H17C 109.5

loop_
_geom_bond_atom_site_label_1
_geom_bond_atom_site_label_2
_geom_bond_distance
O7 C43 1.372(4)
O7 C47 1.418(4)
O6 C35 1.379(4)
O6 C38 1.423(5)
O9 C54 1.372(4)
O9 C58 1.425(4)
O8 C46 1.379(4)
O8 C49 1.371(5)
C55 C54 1.384(4)
C55 C1 1.529(4)
C55 C56 1.381(4)
C44 C43 1.389(4)
C44 C45 1.399(4)
C44 C51 1.514(4)
C35 C30 1.402(5)
C35 C34 1.383(5)
C33 C32 1.394(5)
C33 C34 1.372(4)
C33 C40 1.528(5)
C43 C42 1.389(4)
O5 C32 1.384(4)
O5 C36 1.407(5)
C54 C53 1.402(4)
O10 C57 1.373(4)
O10 C60 1.417(5)
C30 C31 1.388(5)
C30 C29 1.510(5)
C57 C52 1.394(5)
C57 C56 1.400(5)
C32 C31 1.381(5)
C22 C21 1.406(5)
C22 C23 1.380(5)
C22 C29 1.515(5)
O3 C21 1.383(4)
O3 C25 1.373(5)
C53 H53 0.9300
C53 C52 1.373(4)
O2 C7 1.228(4)
C41 C46 1.384(5)
C41 C42 1.391(4)
C41 C40 1.508(4)
C52 C51 1.526(4)
C46 C45 1.391(5)
C45 H45 0.9300
C42 H42 0.9300
O4 C24 1.387(4)
O4 C27 1.394(5)
C34 H34 0.9300
C31 H31 0.9300
C5 C6 1.377(5)
C5 C4 1.423(5)
C5 C18 1.518(5)
C2 C3 1.365(5)
C2 C1 1.521(4)
C2 C7 1.438(5)
C19 C24 1.365(5)
C19 C20 1.389(5)
C19 C18 1.528(4)
C24 C23 1.398(5)
C21 C20 1.386(5)
C20 H20 0.9300
C51 H51A 0.9700
C51 H51B 0.9700
C23 H23 0.9300
C6 N2 1.337(4)
C6 C7 1.522(5)
C3 C4 1.537(5)
C3 N1 1.343(4)
C1 H1A 0.9700
C1 H1B 0.9700
C40 H40A 0.9700
C40 H40B 0.9700
C56 H56 0.9300
C47 H47A 0.9700
C47 H47B 0.9700
C47 C48 1.495(5)
N2 H2 0.8600
N2 C13 1.473(6)
O1 C4 1.237(4)
C29 H29A 0.9700
C29 H29B 0.9700
C18 H18A 0.9700
C18 H18B 0.9700
N1 H1 0.8600
N1 C8 1.451(5)
C58 H58A 0.9700
C58 H58B 0.9700
C58 C59 1.473(6)
C48 H48A 0.9600
C48 H48B 0.9600
C48 H48C 0.9600
C38 H38A 0.9700
C38 H38B 0.9700
C38 C39 1.485(6)
C60 H60A 0.9700
C60 H60B 0.9700
C60 C61 1.501(6)
C8 H8A 0.9700
C8 H8B 0.9700
C8 C9 1.518(6)
C36 H36A 0.9700
C36 H36B 0.9700
C36 C37 1.487(7)
C39 H39A 0.9600
C39 H39B 0.9600
C39 H39C 0.9600
C13 H13A 0.9700
C13 H13B 0.9700
C13 C14 1.444(8)
C59 H59A 0.9600
C59 H59B 0.9600
C59 H59C 0.9600
C50 H50A 0.9600
C50 H50B 0.9600
C50 H50C 0.9600
C50 C49 1.504(6)
C49 H49A 0.9700
C49 H49B 0.9700
C37 H37A 0.9600
C37 H37B 0.9600
C37 H37C 0.9600
C14 H14A 0.9700
C14 H14B 0.9700
C14 C15 1.566(10)
C26 H26A 0.9600
C26 H26B 0.9600
C26 H26C 0.9600
C26 C25 1.507(7)
C9 H9AA 0.9700
C9 H9AB 0.9700
C9 H9BC 0.9700
C9 H9BD 0.9700
C9 C10 1.565(12)
C9 C10A 1.578(12)
C27 H27A 0.9700
C27 H27B 0.9700
C27 C28 1.386(7)
C61 H61A 0.9600
C61 H61B 0.9600
C61 H61C 0.9600
C12 H12A 0.9600
C12 H12B 0.9600
C12 H12C 0.9600
C12 H12D 0.9600
C12 H12E 0.9600
C12 H12F 0.9600
C12 C11 1.546(13)
C12 C11A 1.636(13)
C28 H28A 0.9600
C28 H28B 0.9600
C28 H28C 0.9600
C25 H25A 0.9700
C25 H25B 0.9700
C15 H15A 0.9700
C15 H15B 0.9700
C15 C16 1.464(15)
C10 H10A 0.9700
C10 H10B 0.9700
C10 C11 1.468(19)
C11 H11A 0.9700
C11 H11B 0.9700
C16 H16A 0.9700
C16 H16B 0.9700
C16 C17 1.523(16)
C63 C64 1.350(15)
C63 C62 1.557(16)
C65 C66 1.346(15)
C65 C64 1.509(16)
N3 C62 1.427(19)
C11A H11C 0.9700
C11A H11D 0.9700
C11A C10A 1.37(2)
C10A H10C 0.9700
C10A H10D 0.9700
C17 H17A 0.9600
C17 H17B 0.9600
C17 H17C 0.9600
